data_1563374
loop_
_publ_author_name
'Rood, Jeffrey A.'
'Subedi, Chhatra B.'
'Risell, John P.'
'Astashkin, Andrei V.'
'Rajaseelan, Edward'

_publ_section_title
;
 [(1,2,5,6-\h)-Cycloocta-1,5-diene](1-ethyl-3-isopropyl-1,3-imidazol-2-ylidene)(triphenylphosphane)rhodium(I)
 tetrafluoridoborate
;
_journal_coeditor_code WM4147
_journal_issue 6
_journal_name_full IUCrData
_journal_page_first x210597
_journal_paper_doi 10.1107/S2414314621005976
_journal_volume 6
_journal_year 2021
_chemical_formula_iupac '[Rh (C8 H14 N2) (C8 H12) (C18 H15P)] B F4'
_chemical_formula_moiety 'C34 H41 N2 P Rh +, B F4 -'
_chemical_formula_sum 'C34 H41 B F4 N2 P Rh'
_chemical_formula_weight 698.38
_chemical_name_systematic
'[(1,2,5,6-\h)-Cycloocta-1,5-diene](1-ethyl-3-isopropyl-1,3-imidazol-2-ylidene)(triphenylphosphane)rhodium(I) tetrafluoridoborate'
_space_group_crystal_system monoclinic
_space_group_IT_number 9
_space_group_name_Hall 'C -2yc'
_space_group_name_H-M_alt 'C 1 c 1'
_atom_sites_solution_hydrogens mixed
_atom_sites_solution_primary dual
_audit_creation_method
;
Olex2 1.3
(compiled 2020.11.12 svn.r5f609507 for OlexSys, GUI svn.r6272)
;
_cell_angle_alpha 90
_cell_angle_beta 109.164(3)
_cell_angle_gamma 90
_cell_formula_units_Z 4
_cell_length_a 17.4184(15)
_cell_length_b 10.2177(8)
_cell_length_c 18.5136(16)
_cell_measurement_reflns_used 9851
_cell_measurement_temperature 100
_cell_measurement_theta_max 27.17
_cell_measurement_theta_min 2.35
_cell_volume 3112.4(5)
_computing_cell_refinement 'SAINT (Bruker, 2013)'
_computing_data_collection 'APEX2 (Bruker, 2013)'
_computing_data_reduction 'SAINT (Bruker, 2013)'
_computing_molecular_graphics '<i>OLEX2</i> (Dolomanov et al., 2009)'
_computing_publication_material '<i>OLEX2</i> (Dolomanov et al., 2009)'
_computing_structure_refinement 'SHELXL (Sheldrick, 2015b)'
_computing_structure_solution 'SHELXT (Sheldrick, 2015a)'
_diffrn_ambient_temperature 100
_diffrn_detector_area_resol_mean 8
_diffrn_measured_fraction_theta_full 1.000
_diffrn_measured_fraction_theta_max 0.999
_diffrn_measurement_device_type 'Bruker APEXII CCD'
_diffrn_measurement_method '\f and \w scans'
_diffrn_radiation_monochromator graphite
_diffrn_radiation_type MoK\a
_diffrn_radiation_wavelength 0.71073
_diffrn_reflns_av_R_equivalents 0.0144
_diffrn_reflns_av_unetI/netI 0.0216
_diffrn_reflns_limit_h_max 22
_diffrn_reflns_limit_h_min -22
_diffrn_reflns_limit_k_max 13
_diffrn_reflns_limit_k_min -13
_diffrn_reflns_limit_l_max 23
_diffrn_reflns_limit_l_min -23
_diffrn_reflns_number 18836
_diffrn_reflns_theta_full 25.242
_diffrn_reflns_theta_max 27.171
_diffrn_reflns_theta_min 2.329
_diffrn_source 'sealed tube'
_diffrn_source_current 30.0
_diffrn_source_power 1.5
_diffrn_source_voltage 50.0
_diffrn_standards_number 0
_exptl_absorpt_coefficient_mu 0.651
_exptl_absorpt_correction_T_max 0.7455
_exptl_absorpt_correction_T_min 0.6724
_exptl_absorpt_correction_type multi-scan
_exptl_absorpt_process_details ' (SADABS; Krause et al., 2015)'
_exptl_crystal_colour yellow--orange
_exptl_crystal_density_diffrn 1.490
_exptl_crystal_description plate
_exptl_crystal_F_000 1440
_exptl_crystal_size_max 0.40
_exptl_crystal_size_mid 0.26
_exptl_crystal_size_min 0.09
_refine_diff_density_max 0.543
_refine_diff_density_min -0.289
_refine_ls_abs_structure_details
;
 Flack <i>x</i> determined using 3291 quotients
 [(<i>I</i>^+^)-(<i>I</i>^-^)]/[(<i>I</i>^+^)+(<i>I</i>^-^)]
 (Parsons et al., 2013).
;
_refine_ls_abs_structure_Flack -0.024(5)
_refine_ls_extinction_method none
_refine_ls_goodness_of_fit_ref 1.045
_refine_ls_hydrogen_treatment mixed
_refine_ls_matrix_type full
_refine_ls_number_parameters 407
_refine_ls_number_reflns 6836
_refine_ls_number_restraints 3
_refine_ls_restrained_S_all 1.046
_refine_ls_R_factor_all 0.0164
_refine_ls_R_factor_gt 0.0161
_refine_ls_shift/su_max 0.001
_refine_ls_shift/su_mean 0.000
_refine_ls_structure_factor_coef Fsqd
_refine_ls_weighting_details 'w=1/[\s^2^(Fo^2^)+(0.0222P)^2^+1.0840P] where P=(Fo^2^+2Fc^2^)/3'
_refine_ls_weighting_scheme calc
_refine_ls_wR_factor_gt 0.0404
_refine_ls_wR_factor_ref 0.0406
_reflns_number_gt 6747
_reflns_number_total 6836
_reflns_threshold_expression 'I > 2\s(I)'
_cod_data_source_file wm4147sup1.cif
_cod_data_source_block I
_cod_original_sg_symbol_H-M 'C c'
_cod_database_code 1563374
_shelx_space_group_comment
;
The symmetry employed for this shelxl refinement is uniquely defined
by the following loop, which should always be used as a source of
symmetry information in preference to the above space-group names.
They are only intended as comments.
;

loop_
_space_group_symop_operation_xyz
'x, y, z'
'x, -y, z+1/2'
'x+1/2, y+1/2, z'
'x+1/2, -y+1/2, z+1/2'

loop_
_atom_site_type_symbol
_atom_site_label
_atom_site_fract_x
_atom_site_fract_y
_atom_site_fract_z
_atom_site_U_iso_or_equiv
_atom_site_adp_type
_atom_site_calc_flag
_atom_site_occupancy
_atom_site_disorder_assembly
_atom_site_disorder_group
Rh Rh1 0.42545(2) 0.32086(2) 0.63412(2) 0.01052(5) Uani d 1 . .
P P1 0.36044(4) 0.27657(7) 0.50515(3) 0.01170(12) Uani d 1 . .
C C13 0.26691(15) 0.1786(2) 0.47885(13) 0.0134(4) Uani d 1 . .
C C7 0.42233(14) 0.2032(2) 0.45283(13) 0.0143(4) Uani d 1 . .
C C1 0.32858(13) 0.4316(2) 0.45497(12) 0.0139(4) Uani d 1 . .
C C5 0.24118(15) 0.5609(2) 0.35082(14) 0.0201(5) Uani d 1 . .
H H5 0.1947 0.5676 0.3063 0.024 Uiso calc 1 . .
C C3 0.35696(16) 0.6616(2) 0.44367(15) 0.0203(5) Uani d 1 . .
H H3 0.3899 0.7365 0.4621 0.024 Uiso calc 1 . .
C C2 0.37622(14) 0.5425(2) 0.48234(13) 0.0164(4) Uani d 1 . .
H H2 0.4220 0.5367 0.5276 0.020 Uiso calc 1 . .
C C4 0.28943(17) 0.6700(2) 0.37831(15) 0.0216(5) Uani d 1 . .
H H4 0.2760 0.7511 0.3521 0.026 Uiso calc 1 . .
C C6 0.26108(14) 0.4415(2) 0.38862(13) 0.0166(4) Uani d 1 . .
H H6 0.2286 0.3665 0.3692 0.020 Uiso calc 1 . .
C C12 0.45805(14) 0.0810(2) 0.47564(13) 0.0171(4) Uani d 1 . .
H H12 0.4470 0.0344 0.5155 0.021 Uiso calc 1 . .
C C8 0.43965(15) 0.2706(2) 0.39424(13) 0.0177(5) Uani d 1 . .
H H8 0.4159 0.3540 0.3786 0.021 Uiso calc 1 . .
C C11 0.50971(15) 0.0276(2) 0.44006(14) 0.0201(5) Uani d 1 . .
H H11 0.5334 -0.0560 0.4553 0.024 Uiso calc 1 . .
C C10 0.52700(15) 0.0957(3) 0.38225(14) 0.0226(5) Uani d 1 . .
H H10 0.5633 0.0597 0.3588 0.027 Uiso calc 1 . .
C C9 0.49115(15) 0.2166(3) 0.35885(14) 0.0220(5) Uani d 1 . .
H H9 0.5019 0.2624 0.3185 0.026 Uiso calc 1 . .
C C16 0.12602(15) 0.0287(2) 0.45403(14) 0.0207(5) Uani d 1 . .
H H16 0.0784 -0.0224 0.4463 0.025 Uiso calc 1 . .
C C17 0.12845(15) 0.1572(2) 0.47878(14) 0.0192(5) Uani d 1 . .
H H17 0.0824 0.1943 0.4877 0.023 Uiso calc 1 . .
C C14 0.26341(14) 0.0492(2) 0.45292(13) 0.0182(5) Uani d 1 . .
H H14 0.3092 0.0119 0.4436 0.022 Uiso calc 1 . .
C C15 0.19314(15) -0.0249(2) 0.44067(14) 0.0219(5) Uani d 1 . .
H H15 0.1913 -0.1126 0.4231 0.026 Uiso calc 1 . .
C C18 0.19802(15) 0.2314(2) 0.49049(13) 0.0162(5) Uani d 1 . .
H H18 0.1988 0.3198 0.5067 0.019 Uiso calc 1 . .
C C19 0.31402(18) 0.3416(3) 0.64607(16) 0.0123(5) Uani d 1 . .
N N2 0.26421(12) 0.4462(2) 0.63903(12) 0.0146(4) Uani d 1 . .
N N1 0.27282(11) 0.24015(19) 0.66333(11) 0.0139(4) Uani d 1 . .
C C20 0.19801(14) 0.2803(2) 0.66586(13) 0.0174(4) Uani d 1 . .
H H20 0.1582 0.2270 0.6763 0.021 Uiso calc 1 . .
C C21 0.19237(13) 0.4093(2) 0.65064(13) 0.0161(4) Uani d 1 . .
H H21 0.1478 0.4646 0.6483 0.019 Uiso calc 1 . .
C C31 0.48989(13) 0.4414(2) 0.73577(12) 0.0154(4) Uani d 1 . .
H H31 0.4558 0.5126 0.7465 0.018 Uiso calc 1 . .
C C30 0.47546(17) 0.3193(2) 0.76080(15) 0.0142(5) Uani d 1 . .
H H30 0.4329 0.3191 0.7862 0.017 Uiso calc 1 . .
C C27 0.54248(14) 0.2242(2) 0.64930(13) 0.0162(4) Uani d 1 . .
H H27 0.5386 0.1482 0.6143 0.019 Uiso calc 1 . .
C C34 0.54342(18) 0.3440(3) 0.61543(18) 0.0166(6) Uani d 1 . .
H H34 0.5402 0.3386 0.5606 0.020 Uiso calc 1 . .
C C28 0.58720(15) 0.1936(3) 0.73303(14) 0.0196(5) Uani d 1 . .
C C29 0.53265(16) 0.2061(3) 0.78260(14) 0.0189(5) Uani d 1 . .
H H29A 0.5008 0.1245 0.7784 0.023 Uiso calc 1 . .
H H29B 0.5672 0.2160 0.8367 0.023 Uiso calc 1 . .
C C32 0.57237(15) 0.4875(3) 0.73428(14) 0.0198(5) Uani d 1 . .
C C33 0.58371(16) 0.4668(3) 0.65570(16) 0.0213(6) Uani d 1 . .
H H33A 0.5610 0.5432 0.6227 0.026 Uiso calc 1 . .
H H33B 0.6426 0.4626 0.6630 0.026 Uiso calc 1 . .
C C22 0.30159(15) 0.1041(2) 0.67200(13) 0.0169(5) Uani d 1 . .
H H22A 0.3530 0.0991 0.6603 0.020 Uiso calc 1 . .
H H22B 0.2610 0.0487 0.6345 0.020 Uiso calc 1 . .
C C24 0.28426(14) 0.5819(2) 0.62459(13) 0.0156(4) Uani d 1 . .
H H24 0.3375 0.5809 0.6150 0.019 Uiso calc 1 . .
C C23 0.31568(15) 0.0504(2) 0.75187(14) 0.0207(5) Uani d 1 . .
H H23A 0.3354 -0.0399 0.7547 0.031 Uiso calc 1 . .
H H23B 0.2645 0.0522 0.7632 0.031 Uiso calc 1 . .
H H23C 0.3562 0.1043 0.7893 0.031 Uiso calc 1 . .
C C26 0.22038(16) 0.6381(3) 0.55409(15) 0.0232(5) Uani d 1 . .
H H26A 0.2152 0.5815 0.5100 0.035 Uiso calc 1 . .
H H26B 0.2368 0.7260 0.5439 0.035 Uiso calc 1 . .
H H26C 0.1680 0.6429 0.5630 0.035 Uiso calc 1 . .
C C25 0.29387(17) 0.6662(2) 0.69523(16) 0.0241(5) Uani d 1 . .
H H25A 0.2414 0.6733 0.7038 0.036 Uiso calc 1 . .
H H25B 0.3127 0.7537 0.6873 0.036 Uiso calc 1 . .
H H25C 0.3337 0.6258 0.7399 0.036 Uiso calc 1 . .
B B1 0.47942(19) 0.8319(3) 0.63945(18) 0.0216(6) Uani d 1 . .
F F1 0.50775(10) 0.81699(16) 0.57787(10) 0.0298(4) Uani d 1 . .
F F2 0.45538(12) 0.71358(17) 0.65886(12) 0.0393(4) Uani d 1 . .
F F3 0.41466(19) 0.9168(2) 0.61969(17) 0.0748(10) Uani d 1 . .
F F4 0.54203(14) 0.8787(3) 0.70204(13) 0.0667(8) Uani d 1 . .
H H28A 0.6405(16) 0.253(3) 0.7537(14) 0.004(6) Uiso d 1 . .
H H32A 0.618(2) 0.446(3) 0.7789(19) 0.027(8) Uiso d 1 . .
H H32B 0.5747(19) 0.577(3) 0.7442(17) 0.024(8) Uiso d 1 . .
H H28B 0.605(2) 0.102(4) 0.736(2) 0.039(10) Uiso d 1 . .

loop_
_atom_site_aniso_label
_atom_site_aniso_U_11
_atom_site_aniso_U_22
_atom_site_aniso_U_33
_atom_site_aniso_U_12
_atom_site_aniso_U_13
_atom_site_aniso_U_23
Rh1 0.00993(7) 0.01155(8) 0.00951(7) -0.00034(8) 0.00241(5) -0.00038(7)
P1 0.0128(3) 0.0112(3) 0.0105(3) 0.0005(2) 0.0031(2) -0.0004(2)
C13 0.0128(11) 0.0147(11) 0.0111(10) -0.0018(8) 0.0017(8) 0.0006(8)
C7 0.0111(10) 0.0183(11) 0.0129(10) -0.0018(8) 0.0030(8) -0.0042(8)
C1 0.0148(10) 0.0152(11) 0.0119(10) 0.0024(8) 0.0044(8) 0.0019(8)
C5 0.0215(12) 0.0231(12) 0.0136(10) 0.0027(10) 0.0031(9) 0.0035(9)
C3 0.0227(12) 0.0174(12) 0.0216(12) -0.0043(9) 0.0082(10) 0.0001(9)
C2 0.0174(11) 0.0170(11) 0.0143(10) -0.0005(9) 0.0044(8) -0.0008(9)
C4 0.0279(13) 0.0174(12) 0.0209(12) 0.0036(9) 0.0099(11) 0.0062(9)
C6 0.0175(11) 0.0175(11) 0.0134(10) -0.0010(9) 0.0033(9) -0.0007(8)
C12 0.0179(11) 0.0172(11) 0.0149(10) -0.0002(9) 0.0035(9) -0.0030(8)
C8 0.0193(11) 0.0177(12) 0.0147(11) -0.0021(9) 0.0037(9) -0.0013(9)
C11 0.0179(11) 0.0196(12) 0.0214(11) 0.0015(9) 0.0046(9) -0.0051(9)
C10 0.0200(12) 0.0263(13) 0.0233(12) -0.0025(10) 0.0097(10) -0.0106(10)
C9 0.0240(13) 0.0255(13) 0.0189(12) -0.0060(10) 0.0104(10) -0.0033(10)
C16 0.0186(11) 0.0222(12) 0.0190(11) -0.0084(10) 0.0029(9) 0.0015(9)
C17 0.0156(11) 0.0249(12) 0.0161(11) -0.0014(9) 0.0038(9) 0.0009(9)
C14 0.0199(11) 0.0154(11) 0.0189(11) -0.0006(9) 0.0058(9) -0.0019(9)
C15 0.0246(12) 0.0162(12) 0.0221(12) -0.0045(10) 0.0039(10) -0.0024(9)
C18 0.0189(12) 0.0158(11) 0.0125(11) -0.0011(9) 0.0033(9) -0.0021(9)
C19 0.0122(12) 0.0131(12) 0.0095(11) -0.0012(10) 0.0008(10) -0.0020(9)
N2 0.0127(9) 0.0148(10) 0.0159(10) -0.0011(7) 0.0041(8) -0.0029(8)
N1 0.0137(9) 0.0123(9) 0.0163(9) -0.0011(7) 0.0060(7) -0.0017(7)
C20 0.0143(11) 0.0218(12) 0.0179(11) -0.0030(9) 0.0078(9) -0.0033(9)
C21 0.0115(10) 0.0205(11) 0.0171(11) -0.0011(8) 0.0056(8) -0.0045(9)
C31 0.0146(10) 0.0175(11) 0.0117(10) -0.0016(8) 0.0014(8) -0.0035(8)
C30 0.0154(12) 0.0203(14) 0.0058(10) -0.0019(8) 0.0019(9) -0.0013(8)
C27 0.0120(10) 0.0198(12) 0.0163(11) 0.0038(9) 0.0040(9) -0.0026(9)
C34 0.0097(13) 0.0261(14) 0.0147(13) -0.0019(11) 0.0051(10) -0.0033(11)
C28 0.0155(12) 0.0234(13) 0.0167(12) 0.0063(9) 0.0011(9) 0.0004(9)
C29 0.0196(12) 0.0213(12) 0.0122(10) 0.0036(9) 0.0003(9) 0.0039(9)
C32 0.0173(11) 0.0218(13) 0.0184(11) -0.0061(9) 0.0034(9) -0.0034(9)
C33 0.0145(11) 0.0256(14) 0.0228(13) -0.0082(10) 0.0048(10) -0.0012(10)
C22 0.0228(12) 0.0100(10) 0.0205(11) -0.0001(9) 0.0107(9) -0.0006(8)
C24 0.0166(11) 0.0126(10) 0.0176(11) 0.0005(8) 0.0057(9) -0.0005(8)
C23 0.0237(12) 0.0165(11) 0.0219(12) -0.0013(9) 0.0076(10) 0.0004(9)
C26 0.0229(12) 0.0224(12) 0.0240(12) 0.0059(10) 0.0071(10) 0.0052(10)
C25 0.0265(13) 0.0206(13) 0.0271(13) -0.0041(10) 0.0114(11) -0.0088(10)
B1 0.0235(14) 0.0155(13) 0.0303(15) -0.0024(10) 0.0149(12) 0.0009(10)
F1 0.0230(8) 0.0435(10) 0.0252(8) 0.0038(6) 0.0111(7) 0.0005(6)
F2 0.0433(10) 0.0233(8) 0.0547(12) -0.0095(7) 0.0207(9) 0.0074(8)
F3 0.0900(19) 0.0630(13) 0.102(2) 0.0594(15) 0.0729(19) 0.0508(15)
F4 0.0626(14) 0.1002(19) 0.0541(13) -0.0596(14) 0.0418(12) -0.0510(13)

loop_
_atom_type_symbol
_atom_type_description
_atom_type_scat_dispersion_real
_atom_type_scat_dispersion_imag
_atom_type_scat_source
C C 0.0033 0.0016 'International Tables Vol C Tables 4.2.6.8 and 6.1.1.4'
H H 0.0000 0.0000 'International Tables Vol C Tables 4.2.6.8 and 6.1.1.4'
B B 0.0013 0.0007 'International Tables Vol C Tables 4.2.6.8 and 6.1.1.4'
F F 0.0171 0.0103 'International Tables Vol C Tables 4.2.6.8 and 6.1.1.4'
N N 0.0061 0.0033 'International Tables Vol C Tables 4.2.6.8 and 6.1.1.4'
P P 0.1023 0.0942 'International Tables Vol C Tables 4.2.6.8 and 6.1.1.4'
Rh Rh -1.1178 0.9187 'International Tables Vol C Tables 4.2.6.8 and 6.1.1.4'

loop_
_geom_angle_atom_site_label_1
_geom_angle_atom_site_label_2
_geom_angle_atom_site_label_3
_geom_angle_site_symmetry_1
_geom_angle_site_symmetry_3
_geom_angle
_geom_angle_publ_flag
C19 Rh1 P1 . . 88.37(8) ?
C19 Rh1 C31 . . 94.87(10) ?
C19 Rh1 C30 . . 86.75(11) ?
C19 Rh1 C27 . . 155.53(10) ?
C19 Rh1 C34 . . 167.59(8) ?
C31 Rh1 P1 . . 156.62(6) ?
C30 Rh1 P1 . . 166.84(6) ?
C30 Rh1 C31 . . 36.30(9) ?
C27 Rh1 P1 . . 99.34(6) ?
C27 Rh1 C31 . . 87.21(9) ?
C27 Rh1 C30 . . 80.55(9) ?
C27 Rh1 C34 . . 36.45(10) ?
C34 Rh1 P1 . . 91.40(8) ?
C34 Rh1 C31 . . 80.55(10) ?
C34 Rh1 C30 . . 95.97(11) ?
C13 P1 Rh1 . . 117.95(8) ?
C7 P1 Rh1 . . 116.76(8) ?
C7 P1 C13 . . 105.19(11) ?
C1 P1 Rh1 . . 108.50(8) ?
C1 P1 C13 . . 104.04(11) ?
C1 P1 C7 . . 102.66(11) ?
C14 C13 P1 . . 122.70(19) ?
C18 C13 P1 . . 118.76(17) ?
C18 C13 C14 . . 118.4(2) ?
C12 C7 P1 . . 119.16(17) ?
C12 C7 C8 . . 119.1(2) ?
C8 C7 P1 . . 121.59(18) ?
C2 C1 P1 . . 118.23(17) ?
C2 C1 C6 . . 119.2(2) ?
C6 C1 P1 . . 122.49(18) ?
C4 C5 H5 . . 120.1 ?
C4 C5 C6 . . 119.9(2) ?
C6 C5 H5 . . 120.1 ?
C2 C3 H3 . . 120.2 ?
C4 C3 H3 . . 120.2 ?
C4 C3 C2 . . 119.6(2) ?
C1 C2 H2 . . 119.8 ?
C3 C2 C1 . . 120.4(2) ?
C3 C2 H2 . . 119.8 ?
C5 C4 H4 . . 119.7 ?
C3 C4 C5 . . 120.6(2) ?
C3 C4 H4 . . 119.7 ?
C1 C6 H6 . . 119.9 ?
C5 C6 C1 . . 120.3(2) ?
C5 C6 H6 . . 119.9 ?
C7 C12 H12 . . 120.0 ?
C11 C12 C7 . . 120.1(2) ?
C11 C12 H12 . . 120.0 ?
C7 C8 H8 . . 119.7 ?
C9 C8 C7 . . 120.6(2) ?
C9 C8 H8 . . 119.7 ?
C12 C11 H11 . . 119.8 ?
C12 C11 C10 . . 120.4(2) ?
C10 C11 H11 . . 119.8 ?
C11 C10 H10 . . 120.1 ?
C9 C10 C11 . . 119.8(2) ?
C9 C10 H10 . . 120.1 ?
C8 C9 C10 . . 120.1(2) ?
C8 C9 H9 . . 120.0 ?
C10 C9 H9 . . 120.0 ?
C17 C16 H16 . . 120.1 ?
C15 C16 H16 . . 120.1 ?
C15 C16 C17 . . 119.9(2) ?
C16 C17 H17 . . 120.0 ?
C18 C17 C16 . . 120.0(2) ?
C18 C17 H17 . . 120.0 ?
C13 C14 H14 . . 119.8 ?
C15 C14 C13 . . 120.4(2) ?
C15 C14 H14 . . 119.8 ?
C16 C15 C14 . . 120.2(2) ?
C16 C15 H15 . . 119.9 ?
C14 C15 H15 . . 119.9 ?
C13 C18 H18 . . 119.5 ?
C17 C18 C13 . . 121.1(2) ?
C17 C18 H18 . . 119.5 ?
N2 C19 Rh1 . . 132.4(2) ?
N2 C19 N1 . . 104.7(2) ?
N1 C19 Rh1 . . 122.86(19) ?
C19 N2 C21 . . 110.6(2) ?
C19 N2 C24 . . 125.2(2) ?
C21 N2 C24 . . 124.2(2) ?
C19 N1 C20 . . 111.0(2) ?
C19 N1 C22 . . 124.1(2) ?
C20 N1 C22 . . 124.7(2) ?
N1 C20 H20 . . 126.6 ?
C21 C20 N1 . . 106.8(2) ?
C21 C20 H20 . . 126.6 ?
N2 C21 H21 . . 126.5 ?
C20 C21 N2 . . 106.9(2) ?
C20 C21 H21 . . 126.5 ?
Rh1 C31 H31 . . 113.9 ?
C30 C31 Rh1 . . 71.74(14) ?
C30 C31 H31 . . 113.9 ?
C30 C31 C32 . . 124.2(2) ?
C32 C31 Rh1 . . 111.97(15) ?
C32 C31 H31 . . 113.9 ?
Rh1 C30 H30 . . 113.8 ?
C31 C30 Rh1 . . 71.96(14) ?
C31 C30 H30 . . 113.8 ?
C31 C30 C29 . . 127.7(2) ?
C29 C30 Rh1 . . 106.70(16) ?
C29 C30 H30 . . 113.8 ?
Rh1 C27 H27 . . 113.8 ?
C34 C27 Rh1 . . 72.06(16) ?
C34 C27 H27 . . 113.8 ?
C34 C27 C28 . . 124.6(2) ?
C28 C27 Rh1 . . 111.44(15) ?
C28 C27 H27 . . 113.8 ?
Rh1 C34 H34 . . 114.1 ?
C27 C34 Rh1 . . 71.49(15) ?
C27 C34 H34 . . 114.1 ?
C27 C34 C33 . . 125.9(3) ?
C33 C34 Rh1 . . 108.50(19) ?
C33 C34 H34 . . 114.1 ?
C27 C28 C29 . . 112.6(2) ?
C27 C28 H28A . . 110.0(14) ?
C27 C28 H28B . . 108(2) ?
C29 C28 H28A . . 112.1(14) ?
C29 C28 H28B . . 107(2) ?
H28A C28 H28B . . 107(3) ?
C30 C29 C28 . . 113.2(2) ?
C30 C29 H29A . . 108.9 ?
C30 C29 H29B . . 108.9 ?
C28 C29 H29A . . 108.9 ?
C28 C29 H29B . . 108.9 ?
H29A C29 H29B . . 107.8 ?
C31 C32 C33 . . 112.8(2) ?
C31 C32 H32A . . 109.8(17) ?
C31 C32 H32B . . 106.3(19) ?
C33 C32 H32A . . 113.6(17) ?
C33 C32 H32B . . 108.0(19) ?
H32A C32 H32B . . 106(3) ?
C34 C33 C32 . . 113.4(2) ?
C34 C33 H33A . . 108.9 ?
C34 C33 H33B . . 108.9 ?
C32 C33 H33A . . 108.9 ?
C32 C33 H33B . . 108.9 ?
H33A C33 H33B . . 107.7 ?
N1 C22 H22A . . 109.0 ?
N1 C22 H22B . . 109.0 ?
N1 C22 C23 . . 112.86(19) ?
H22A C22 H22B . . 107.8 ?
C23 C22 H22A . . 109.0 ?
C23 C22 H22B . . 109.0 ?
N2 C24 H24 . . 108.1 ?
N2 C24 C26 . . 111.1(2) ?
N2 C24 C25 . . 109.91(19) ?
C26 C24 H24 . . 108.1 ?
C26 C24 C25 . . 111.4(2) ?
C25 C24 H24 . . 108.1 ?
C22 C23 H23A . . 109.5 ?
C22 C23 H23B . . 109.5 ?
C22 C23 H23C . . 109.5 ?
H23A C23 H23B . . 109.5 ?
H23A C23 H23C . . 109.5 ?
H23B C23 H23C . . 109.5 ?
C24 C26 H26A . . 109.5 ?
C24 C26 H26B . . 109.5 ?
C24 C26 H26C . . 109.5 ?
H26A C26 H26B . . 109.5 ?
H26A C26 H26C . . 109.5 ?
H26B C26 H26C . . 109.5 ?
C24 C25 H25A . . 109.5 ?
C24 C25 H25B . . 109.5 ?
C24 C25 H25C . . 109.5 ?
H25A C25 H25B . . 109.5 ?
H25A C25 H25C . . 109.5 ?
H25B C25 H25C . . 109.5 ?
F2 B1 F1 . . 109.9(2) ?
F2 B1 F3 . . 109.5(2) ?
F2 B1 F4 . . 108.1(3) ?
F3 B1 F1 . . 109.4(2) ?
F3 B1 F4 . . 110.8(3) ?
F4 B1 F1 . . 109.2(2) ?

loop_
_geom_bond_atom_site_label_1
_geom_bond_atom_site_label_2
_geom_bond_site_symmetry_2
_geom_bond_distance
_geom_bond_publ_flag
Rh1 P1 . 2.3265(6) ?
Rh1 C19 . 2.035(3) ?
Rh1 C31 . 2.221(2) ?
Rh1 C30 . 2.218(3) ?
Rh1 C27 . 2.198(2) ?
Rh1 C34 . 2.206(3) ?
P1 C13 . 1.837(3) ?
P1 C7 . 1.830(2) ?
P1 C1 . 1.828(2) ?
C13 C14 . 1.401(3) ?
C13 C18 . 1.396(3) ?
C7 C12 . 1.398(3) ?
C7 C8 . 1.398(3) ?
C1 C2 . 1.397(3) ?
C1 C6 . 1.398(3) ?
C5 H5 . 0.9500 ?
C5 C4 . 1.389(4) ?
C5 C6 . 1.392(3) ?
C3 H3 . 0.9500 ?
C3 C2 . 1.396(3) ?
C3 C4 . 1.386(4) ?
C2 H2 . 0.9500 ?
C4 H4 . 0.9500 ?
C6 H6 . 0.9500 ?
C12 H12 . 0.9500 ?
C12 C11 . 1.390(3) ?
C8 H8 . 0.9500 ?
C8 C9 . 1.387(3) ?
C11 H11 . 0.9500 ?
C11 C10 . 1.390(4) ?
C10 H10 . 0.9500 ?
C10 C9 . 1.388(4) ?
C9 H9 . 0.9500 ?
C16 H16 . 0.9500 ?
C16 C17 . 1.386(4) ?
C16 C15 . 1.385(4) ?
C17 H17 . 0.9500 ?
C17 C18 . 1.385(3) ?
C14 H14 . 0.9500 ?
C14 C15 . 1.394(3) ?
C15 H15 . 0.9500 ?
C18 H18 . 0.9500 ?
C19 N2 . 1.355(4) ?
C19 N1 . 1.357(3) ?
N2 C21 . 1.389(3) ?
N2 C24 . 1.476(3) ?
N1 C20 . 1.382(3) ?
N1 C22 . 1.468(3) ?
C20 H20 . 0.9500 ?
C20 C21 . 1.345(4) ?
C21 H21 . 0.9500 ?
C31 H31 . 1.0000 ?
C31 C30 . 1.383(3) ?
C31 C32 . 1.521(3) ?
C30 H30 . 1.0000 ?
C30 C29 . 1.493(3) ?
C27 H27 . 1.0000 ?
C27 C34 . 1.377(4) ?
C27 C28 . 1.521(3) ?
C34 H34 . 1.0000 ?
C34 C33 . 1.510(4) ?
C28 C29 . 1.528(3) ?
C28 H28A . 1.07(3) ?
C28 H28B . 0.98(4) ?
C29 H29A . 0.9900 ?
C29 H29B . 0.9900 ?
C32 C33 . 1.546(4) ?
C32 H32A . 1.03(3) ?
C32 H32B . 0.93(3) ?
C33 H33A . 0.9900 ?
C33 H33B . 0.9900 ?
C22 H22A . 0.9900 ?
C22 H22B . 0.9900 ?
C22 C23 . 1.520(3) ?
C24 H24 . 1.0000 ?
C24 C26 . 1.522(3) ?
C24 C25 . 1.528(3) ?
C23 H23A . 0.9800 ?
C23 H23B . 0.9800 ?
C23 H23C . 0.9800 ?
C26 H26A . 0.9800 ?
C26 H26B . 0.9800 ?
C26 H26C . 0.9800 ?
C25 H25A . 0.9800 ?
C25 H25B . 0.9800 ?
C25 H25C . 0.9800 ?
B1 F1 . 1.391(3) ?
B1 F2 . 1.365(3) ?
B1 F3 . 1.374(4) ?
B1 F4 . 1.390(4) ?

loop_
_geom_hbond_atom_site_label_D
_geom_hbond_atom_site_label_H
_geom_hbond_atom_site_label_A
_geom_hbond_site_symmetry_A
_geom_hbond_distance_DH
_geom_hbond_distance_HA
_geom_hbond_distance_DA
_geom_hbond_angle_DHA
C12 H12 F1 1_545 0.95 2.57 3.245(3) 128.7
C21 H21 F4 3_445 0.95 2.52 3.082(3) 117.8
C22 H22A F3 1_545 0.99 2.39 3.120(3) 129.9
C24 H24 F2 . 1.00 2.37 3.139(3) 133.0
C32 H32B F2 . 0.93(3) 2.57(3) 3.094(3) 116(2)
C28 H28B F4 1_545 0.98(4) 2.53(4) 3.318(4) 138(3)

loop_
_geom_torsion_atom_site_label_1
_geom_torsion_atom_site_label_2
_geom_torsion_atom_site_label_3
_geom_torsion_atom_site_label_4
_geom_torsion_site_symmetry_1
_geom_torsion_site_symmetry_2
_geom_torsion_site_symmetry_3
_geom_torsion_site_symmetry_4
_geom_torsion
_geom_torsion_publ_flag
Rh1 P1 C13 C14 . . . . -108.34(19) ?
Rh1 P1 C13 C18 . . . . 66.7(2) ?
Rh1 P1 C7 C12 . . . . 61.3(2) ?
Rh1 P1 C7 C8 . . . . -113.91(18) ?
Rh1 P1 C1 C2 . . . . 31.68(19) ?
Rh1 P1 C1 C6 . . . . -151.50(17) ?
Rh1 C19 N2 C21 . . . . 178.1(2) ?
Rh1 C19 N2 C24 . . . . -4.5(4) ?
Rh1 C19 N1 C20 . . . . -178.26(17) ?
Rh1 C19 N1 C22 . . . . -2.8(3) ?
Rh1 C31 C30 C29 . . . . 97.5(3) ?
Rh1 C31 C32 C33 . . . . 12.8(3) ?
Rh1 C30 C29 C28 . . . . 43.2(2) ?
Rh1 C27 C34 C33 . . . . 99.8(3) ?
Rh1 C27 C28 C29 . . . . 13.9(3) ?
Rh1 C34 C33 C32 . . . . 39.5(3) ?
P1 C13 C14 C15 . . . . 173.84(18) ?
P1 C13 C18 C17 . . . . -173.57(18) ?
P1 C7 C12 C11 . . . . -175.64(18) ?
P1 C7 C8 C9 . . . . 175.65(19) ?
P1 C1 C2 C3 . . . . 176.55(18) ?
P1 C1 C6 C5 . . . . -177.46(18) ?
C13 P1 C7 C12 . . . . -71.6(2) ?
C13 P1 C7 C8 . . . . 113.2(2) ?
C13 P1 C1 C2 . . . . 158.06(18) ?
C13 P1 C1 C6 . . . . -25.1(2) ?
C13 C14 C15 C16 . . . . 0.0(4) ?
C7 P1 C13 C14 . . . . 23.9(2) ?
C7 P1 C13 C18 . . . . -161.03(19) ?
C7 P1 C1 C2 . . . . -92.49(19) ?
C7 P1 C1 C6 . . . . 84.3(2) ?
C7 C12 C11 C10 . . . . 0.7(4) ?
C7 C8 C9 C10 . . . . -1.0(4) ?
C1 P1 C13 C14 . . . . 131.5(2) ?
C1 P1 C13 C18 . . . . -53.5(2) ?
C1 P1 C7 C12 . . . . 179.85(18) ?
C1 P1 C7 C8 . . . . 4.6(2) ?
C2 C1 C6 C5 . . . . -0.7(3) ?
C2 C3 C4 C5 . . . . -0.4(4) ?
C4 C5 C6 C1 . . . . 1.2(4) ?
C4 C3 C2 C1 . . . . 0.9(4) ?
C6 C1 C2 C3 . . . . -0.4(3) ?
C6 C5 C4 C3 . . . . -0.7(4) ?
C12 C7 C8 C9 . . . . 0.4(3) ?
C12 C11 C10 C9 . . . . -1.3(4) ?
C8 C7 C12 C11 . . . . -0.3(3) ?
C11 C10 C9 C8 . . . . 1.5(4) ?
C16 C17 C18 C13 . . . . -0.9(4) ?
C17 C16 C15 C14 . . . . 0.8(4) ?
C14 C13 C18 C17 . . . . 1.7(3) ?
C15 C16 C17 C18 . . . . -0.3(4) ?
C18 C13 C14 C15 . . . . -1.3(3) ?
C19 N2 C21 C20 . . . . 0.6(3) ?
C19 N2 C24 C26 . . . . 124.9(2) ?
C19 N2 C24 C25 . . . . -111.3(3) ?
C19 N1 C20 C21 . . . . -0.6(3) ?
C19 N1 C22 C23 . . . . 118.0(3) ?
N2 C19 N1 C20 . . . . 0.9(3) ?
N2 C19 N1 C22 . . . . 176.4(2) ?
N1 C19 N2 C21 . . . . -0.9(3) ?
N1 C19 N2 C24 . . . . 176.4(2) ?
N1 C20 C21 N2 . . . . 0.0(3) ?
C20 N1 C22 C23 . . . . -67.2(3) ?
C21 N2 C24 C26 . . . . -58.0(3) ?
C21 N2 C24 C25 . . . . 65.8(3) ?
C31 C30 C29 C28 . . . . -36.6(4) ?
C31 C32 C33 C34 . . . . -35.3(3) ?
C30 C31 C32 C33 . . . . 95.1(3) ?
C27 C34 C33 C32 . . . . -40.7(4) ?
C27 C28 C29 C30 . . . . -39.1(3) ?
C34 C27 C28 C29 . . . . 96.4(3) ?
C28 C27 C34 Rh1 . . . . -104.1(2) ?
C28 C27 C34 C33 . . . . -4.3(4) ?
C32 C31 C30 Rh1 . . . . -104.6(2) ?
C32 C31 C30 C29 . . . . -7.1(4) ?
C22 N1 C20 C21 . . . . -176.0(2) ?
C24 N2 C21 C20 . . . . -176.8(2) ?

_cod_database_fobs_code 1563374
